data_7051077
loop_
_publ_author_name
'Bermejo, M. R.'
'Fondo, M.'
'Garcia-Deibe, A.'
'Piro, O.'
'Sousa, A.'
'Sousa-Pedrares, A.'

_publ_section_title
;
Structural characterisation of metal complexes containing
1-[(4-methylphenyl)sulfonamido(-2-([1-(2-pyridylmethylidene]amino(benzene
;
_journal_name_full 'New Journal of Chemistry'
_journal_year 2001
_chemical_formula_sum 'C26 H25 N3 O6 S2 Zn'
_chemical_formula_weight 604.98
_space_group_IT_number 2
_symmetry_cell_setting triclinic
_symmetry_space_group_name_Hall '-P 1'
_symmetry_space_group_name_H-M 'P -1'
_cell_angle_alpha 101.6840(3)
_cell_angle_beta 103.9560(3)
_cell_angle_gamma 105.5400(5)
_cell_formula_units_Z 2
_cell_length_a 9.330(2)
_cell_length_b 10.721(4)
_cell_length_c 14.634(3)
_cell_measurement_temperature 293(2)
_cell_volume 1311.7(6)
_diffrn_ambient_temperature 293(2)
_exptl_crystal_density_diffrn 1.532
_cod_depositor_comments
;
The following automatic conversions were performed:
'_symmetry_cell_setting' value 'Triclinic' changed to 'triclinic'
according to '/home/saulius/struct/CIF-dictionaries/cif_core.dic'
dictionary named 'cif_core.dic' version 2.4.1 from 2010-06-29.

Automatic conversion script
Id: cif_fix_enum 1527 2010-12-29 10:47:43Z saulius 
;
_cod_database_code 7051077

loop_
_symmetry_equiv_pos_as_xyz
'x, y, z'
'-x, -y, -z'

loop_
_atom_site_label
_atom_site_type_symbol
_atom_site_fract_x
_atom_site_fract_y
_atom_site_fract_z
_atom_site_U_iso_or_equiv
_atom_site_adp_type
_atom_site_occupancy
_atom_site_symmetry_multiplicity
_atom_site_calc_flag
_atom_site_refinement_flags
_atom_site_disorder_assembly
_atom_site_disorder_group
Zn Zn 0.18098(14) 0.22002(12) 0.43049(9) 0.0382(4) Uani 1 1 d . . .
N4 N 0.2988(9) 0.1160(7) 0.5218(6) 0.037(2) Uani 1 1 d . . .
N5 N 0.4159(9) 0.2950(8) 0.4402(5) 0.039(2) Uani 1 1 d . . .
N6 N 0.1803(8) 0.3757(7) 0.3667(5) 0.0306(18) Uani 1 1 d . . .
O70 O 0.0163(8) 0.0629(6) 0.3231(5) 0.051(2) Uani 1 1 d . . .
O1W O 0.0622(8) 0.2546(6) 0.5231(5) 0.0477(18) Uiso 1 1 d . . .
H1W H -0.0285 0.2794 0.5188 0.100 Uiso 1 1 d . . .
H2W H 0.0537 0.2246 0.5756 0.100 Uiso 1 1 d . . .
S1 S 0.0451(3) 0.4380(3) 0.35052(17) 0.0356(6) Uani 1 1 d . . .
O1 O -0.0715(7) 0.3633(7) 0.3846(5) 0.0454(18) Uani 1 1 d . . .
O2 O 0.1008(8) 0.5823(6) 0.3902(5) 0.0457(18) Uani 1 1 d . . .
S7 S 0.0117(4) -0.0693(3) 0.2710(2) 0.0493(8) Uani 1 1 d . A .
O71 O 0.1576(11) -0.0699(11) 0.2589(6) 0.102(4) Uani 1 1 d . . .
O72 O -0.066(4) -0.1694(9) 0.3134(7) 0.066(7) Uani 0.87(6) 1 d PU . .
O72' O 0.024(15) -0.166(7) 0.313(5) 0.05(2) Uiso 0.13(6) 1 d PU . .
C20 C 0.2395(12) 0.0212(11) 0.5604(8) 0.050(3) Uani 1 1 d . . .
H20 H 0.1311 -0.0143 0.5439 0.060 Uiso 1 1 calc R . .
C21 C 0.3305(14) -0.0292(11) 0.6248(8) 0.057(3) Uani 1 1 d . . .
H21 H 0.2836 -0.0968 0.6499 0.068 Uiso 1 1 calc R . .
C22 C 0.4900(13) 0.0237(11) 0.6499(8) 0.049(3) Uani 1 1 d . . .
H22 H 0.5536 -0.0067 0.6932 0.059 Uiso 1 1 calc R . .
C23 C 0.5551(11) 0.1219(9) 0.6108(7) 0.042(3) Uani 1 1 d . . .
H23 H 0.6633 0.1597 0.6276 0.050 Uiso 1 1 calc R . .
C24 C 0.4568(11) 0.1640(9) 0.5456(6) 0.032(2) Uani 1 1 d . . .
C25 C 0.5152(12) 0.2632(10) 0.4971(7) 0.043(3) Uani 1 1 d . . .
H25 H 0.6220 0.3016 0.5078 0.052 Uiso 1 1 calc R . .
C26 C 0.4468(11) 0.3888(9) 0.3849(7) 0.033(2) Uani 1 1 d . . .
C27 C 0.5925(11) 0.4336(10) 0.3707(7) 0.040(3) Uani 1 1 d . . .
H27 H 0.6734 0.4033 0.3970 0.048 Uiso 1 1 calc R . .
C28 C 0.6125(13) 0.5241(11) 0.3164(8) 0.055(3) Uani 1 1 d . . .
H28 H 0.7091 0.5598 0.3078 0.066 Uiso 1 1 calc R . .
C29 C 0.4870(12) 0.5609(10) 0.2752(7) 0.045(3) Uani 1 1 d . . .
H29 H 0.4991 0.6164 0.2344 0.054 Uiso 1 1 calc R . .
C30 C 0.3437(11) 0.5196(10) 0.2912(7) 0.043(3) Uani 1 1 d . . .
H30 H 0.2640 0.5509 0.2646 0.052 Uiso 1 1 calc R . .
C31 C 0.3207(11) 0.4307(9) 0.3475(6) 0.030(2) Uani 1 1 d . . .
C32 C -0.0422(11) 0.4050(10) 0.2230(7) 0.035(2) Uani 1 1 d . . .
C33 C -0.0868(14) 0.2763(12) 0.1641(8) 0.064(3) Uani 1 1 d . . .
H33 H -0.0674 0.2087 0.1911 0.077 Uiso 1 1 calc R . .
C34 C -0.1614(15) 0.2454(15) 0.0638(9) 0.081(4) Uani 1 1 d . . .
H34 H -0.1953 0.1564 0.0249 0.097 Uiso 1 1 calc R . .
C35 C -0.1855(14) 0.3434(16) 0.0216(9) 0.067(4) Uani 1 1 d . . .
C36 C -0.1419(16) 0.4704(15) 0.0820(9) 0.075(4) Uani 1 1 d . . .
H36 H -0.1605 0.5380 0.0548 0.090 Uiso 1 1 calc R . .
C37 C -0.0705(13) 0.5035(11) 0.1830(8) 0.055(3) Uani 1 1 d . . .
H37 H -0.0427 0.5914 0.2224 0.066 Uiso 1 1 calc R . .
C38 C -0.2626(18) 0.3102(18) -0.0875(8) 0.115(6) Uani 1 1 d . . .
H38A H -0.3589 0.3298 -0.0993 0.172 Uiso 1 1 calc R . .
H38B H -0.2841 0.2161 -0.1176 0.172 Uiso 1 1 calc R . .
H38C H -0.1940 0.3637 -0.1150 0.172 Uiso 1 1 calc R . .
C71 C -0.1203(12) -0.1071(10) 0.1532(8) 0.042(3) Uani 1 1 d D . .
C74 C -0.3256(18) -0.1582(14) -0.0335(9) 0.076(4) Uani 1 1 d D . .
C77 C -0.439(2) -0.1864(17) -0.1353(9) 0.126(7) Uani 1 1 d . . .
H77A H -0.5055 -0.2793 -0.1578 0.190 Uiso 1 1 calc R . .
H77B H -0.3814 -0.1686 -0.1800 0.190 Uiso 1 1 calc R . .
H77C H -0.5024 -0.1292 -0.1323 0.190 Uiso 1 1 calc R . .
C72 C -0.265(3) -0.090(4) 0.1405(14) 0.076(9) Uani 0.68(5) 1 d PU A 2
H72 H -0.2941 -0.0625 0.1958 0.091 Uiso 0.68(5) 1 calc PR A 2
C73 C -0.367(3) -0.111(3) 0.0494(16) 0.090(9) Uani 0.71(4) 1 d PU A 2
H73 H -0.4612 -0.0941 0.0429 0.108 Uiso 0.71(4) 1 calc PR A 2
C72' C -0.269(6) -0.167(4) 0.137(4) 0.068(13) Uiso 0.32(5) 1 d PDU A 3
H72' H -0.3104 -0.1898 0.1855 0.082 Uiso 0.32(5) 1 calc PR A 3
C73' C -0.365(7) -0.193(6) 0.035(4) 0.085(15) Uiso 0.29(4) 1 d PDU A 3
H73' H -0.4704 -0.2439 0.0195 0.102 Uiso 0.29(4) 1 calc PR A 3
C75 C -0.203(4) -0.187(4) -0.0250(13) 0.074(9) Uani 0.62(4) 1 d PU A 4
H75 H -0.1812 -0.2235 -0.0813 0.088 Uiso 0.62(4) 1 calc PR A 4
C76 C -0.094(3) -0.167(4) 0.0709(18) 0.070(9) Uani 0.58(5) 1 d PU A 4
H76 H -0.0068 -0.1941 0.0757 0.084 Uiso 0.58(5) 1 calc PR A 4
C75' C -0.151(4) -0.101(5) -0.010(3) 0.055(11) Uiso 0.38(4) 1 d PDU A 5
H75' H -0.1065 -0.0779 -0.0569 0.066 Uiso 0.38(4) 1 calc PR A 5
C76' C -0.063(4) -0.084(4) 0.080(2) 0.047(9) Uiso 0.42(5) 1 d PDU A 5
H76' H 0.0451 -0.0533 0.0941 0.056 Uiso 0.42(5) 1 calc PR A 5

loop_
_atom_site_aniso_label
_atom_site_aniso_U_11
_atom_site_aniso_U_22
_atom_site_aniso_U_33
_atom_site_aniso_U_23
_atom_site_aniso_U_13
_atom_site_aniso_U_12
Zn 0.0318(7) 0.0396(8) 0.0408(7) 0.0144(6) 0.0060(6) 0.0106(6)
N4 0.024(5) 0.028(5) 0.045(5) 0.008(4) -0.002(4) -0.001(4)
N5 0.030(5) 0.055(6) 0.032(5) 0.008(4) 0.008(4) 0.022(4)
N6 0.026(4) 0.039(5) 0.032(5) 0.015(4) 0.010(4) 0.013(4)
O70 0.044(4) 0.037(4) 0.047(4) -0.004(3) -0.014(4) 0.011(3)
S1 0.0359(15) 0.0417(17) 0.0301(14) 0.0120(12) 0.0072(12) 0.0162(13)
O1 0.035(4) 0.073(5) 0.040(4) 0.028(4) 0.017(3) 0.023(4)
O2 0.059(5) 0.035(4) 0.040(4) 0.002(3) 0.009(4) 0.024(4)
S7 0.055(2) 0.0524(19) 0.0398(17) 0.0136(14) 0.0040(14) 0.0261(16)
O71 0.080(7) 0.184(10) 0.058(6) 0.021(6) 0.011(5) 0.091(7)
O72 0.100(17) 0.053(6) 0.046(6) 0.032(5) 0.022(6) 0.017(6)
C20 0.034(6) 0.057(7) 0.064(8) 0.025(6) 0.016(6) 0.017(6)
C21 0.060(8) 0.063(8) 0.058(8) 0.032(7) 0.021(7) 0.026(7)
C22 0.048(7) 0.053(7) 0.050(7) 0.020(6) 0.003(6) 0.029(6)
C23 0.030(6) 0.033(6) 0.051(7) 0.008(5) -0.001(5) 0.008(5)
C24 0.037(6) 0.033(6) 0.024(5) 0.011(4) 0.004(4) 0.010(5)
C25 0.034(6) 0.038(6) 0.053(7) 0.007(5) 0.005(5) 0.016(5)
C26 0.039(6) 0.022(5) 0.035(6) 0.005(4) 0.010(5) 0.010(5)
C27 0.029(6) 0.047(7) 0.041(6) 0.012(5) 0.010(5) 0.007(5)
C28 0.041(7) 0.059(8) 0.071(8) 0.025(7) 0.030(6) 0.009(6)
C29 0.043(7) 0.043(7) 0.048(7) 0.017(5) 0.013(6) 0.011(6)
C30 0.030(6) 0.053(7) 0.045(6) 0.026(6) 0.007(5) 0.008(5)
C31 0.039(6) 0.028(5) 0.017(5) 0.004(4) -0.001(4) 0.009(5)
C32 0.036(6) 0.041(6) 0.032(6) 0.011(5) 0.007(5) 0.021(5)
C33 0.075(9) 0.065(9) 0.047(8) 0.020(7) 0.000(7) 0.029(7)
C34 0.073(10) 0.095(11) 0.051(8) 0.008(8) -0.009(7) 0.024(8)
C35 0.058(8) 0.100(11) 0.038(7) 0.028(8) 0.004(6) 0.024(8)
C36 0.089(11) 0.089(11) 0.053(9) 0.041(8) 0.011(8) 0.033(9)
C37 0.071(8) 0.051(7) 0.049(7) 0.030(6) 0.009(6) 0.024(6)
C38 0.106(13) 0.193(18) 0.032(8) 0.041(9) 0.002(8) 0.040(12)
C71 0.039(7) 0.039(7) 0.047(7) 0.018(6) 0.009(5) 0.010(6)
C74 0.079(11) 0.083(10) 0.041(8) 0.004(8) -0.007(7) 0.025(9)
C77 0.142(16) 0.149(16) 0.045(9) 0.006(10) -0.016(9) 0.037(13)
C72 0.079(14) 0.11(2) 0.038(11) 0.011(12) 0.014(10) 0.041(14)
C73 0.079(14) 0.12(2) 0.055(13) 0.011(13) -0.006(11) 0.053(14)
C75 0.114(19) 0.08(2) 0.014(10) -0.009(10) -0.010(11) 0.047(16)
C76 0.068(15) 0.08(2) 0.077(16) 0.013(14) 0.020(12) 0.053(15)

loop_
_geom_bond_atom_site_label_1
_geom_bond_atom_site_label_2
_geom_bond_distance
_geom_bond_site_symmetry_2
_geom_bond_publ_flag
Zn O1W 1.985(7) . ?
Zn O70 2.011(6) . ?
Zn N6 2.072(7) . ?
Zn N5 2.081(8) . ?
Zn N4 2.188(8) . ?
N4 C20 1.319(12) . ?
N4 C24 1.354(11) . ?
N5 C25 1.258(11) . ?
N5 C26 1.427(11) . ?
N6 C31 1.405(11) . ?
N6 S1 1.570(7) . ?
O70 S7 1.451(7) . ?
O1W H1W 0.9446 . ?
O1W H2W 0.9036 . ?
S1 O1 1.426(7) . ?
S1 O2 1.436(6) . ?
S1 C32 1.765(9) . ?
S7 O72' 1.32(7) . ?
S7 O71 1.416(9) . ?
S7 O72 1.459(16) . ?
S7 C71 1.755(10) . ?
C20 C21 1.403(13) . ?
C20 H20 0.9300 . ?
C21 C22 1.368(14) . ?
C21 H21 0.9300 . ?
C22 C23 1.369(14) . ?
C22 H22 0.9300 . ?
C23 C24 1.389(12) . ?
C23 H23 0.9300 . ?
C24 C25 1.454(13) . ?
C25 H25 0.9300 . ?
C26 C27 1.396(13) . ?
C26 C31 1.400(12) . ?
C27 C28 1.376(14) . ?
C27 H27 0.9300 . ?
C28 C29 1.376(14) . ?
C28 H28 0.9300 . ?
C29 C30 1.383(13) . ?
C29 H29 0.9300 . ?
C30 C31 1.388(12) . ?
C30 H30 0.9300 . ?
C32 C37 1.362(12) . ?
C32 C33 1.363(14) . ?
C33 C34 1.392(15) . ?
C33 H33 0.9300 . ?
C34 C35 1.364(17) . ?
C34 H34 0.9300 . ?
C35 C36 1.357(17) . ?
C35 C38 1.507(15) . ?
C36 C37 1.393(15) . ?
C36 H36 0.9300 . ?
C37 H37 0.9300 . ?
C38 H38A 0.9600 . ?
C38 H38B 0.9600 . ?
C38 H38C 0.9600 . ?
C71 C72' 1.30(5) . ?
C71 C76' 1.34(3) . ?
C71 C76 1.35(2) . ?
C71 C72 1.39(3) . ?
C74 C73' 1.24(6) . ?
C74 C75 1.25(2) . ?
C74 C73 1.40(3) . ?
C74 C75' 1.50(4) . ?
C74 C77 1.523(17) . ?
C77 H77A 0.9600 . ?
C77 H77B 0.9600 . ?
C77 H77C 0.9600 . ?
C72 C73 1.37(3) . ?
C72 H72 0.9300 . ?
C73 H73 0.9300 . ?
C72' C73' 1.47(7) . ?
C72' H72' 0.9300 . ?
C73' H73' 0.9300 . ?
C75 C76 1.46(3) . ?
C75 H75 0.9300 . ?
C76 H76 0.9300 . ?
C75' C76' 1.32(4) . ?
C75' H75' 0.9300 . ?
C76' H76' 0.9300 . ?
